data_7130533
loop_
_publ_author_name
'Mandal, Mou'
'Balamurugan, Rengarajan'

_publ_section_title
;
 TfOH-promoted synthesis of indoles and benzofurans involving cyclative
 transposition of vinyl ketone
;
_journal_name_full 'Chemical Communications'
_journal_paper_doi 10.1039/D2CC03730K
_journal_year 2022
_chemical_formula_sum 'C23 H16 O2'
_chemical_formula_weight 324.36
_space_group_crystal_system monoclinic
_space_group_IT_number 14
_space_group_name_Hall '-P 2ybc'
_space_group_name_H-M_alt 'P 1 21/c 1'
_atom_sites_solution_hydrogens geom
_audit_creation_method SHELXL-2018/3
_audit_update_record
;
2022-04-14 deposited with the CCDC.	2022-07-27 downloaded from the CCDC.
;
_cell_angle_alpha 90
_cell_angle_beta 107.26(2)
_cell_angle_gamma 90
_cell_formula_units_Z 4
_cell_length_a 11.716(6)
_cell_length_b 14.621(7)
_cell_length_c 10.413(5)
_cell_measurement_temperature 300(2)
_cell_volume 1703.4(15)
_computing_structure_refinement 'SHELXL-2018/3 (Sheldrick, 2018)'
_computing_structure_solution 'SHELXT 2018/2 (Sheldrick, 2018)'
_diffrn_ambient_temperature 300(2)
_diffrn_measured_fraction_theta_full 0.914
_diffrn_measured_fraction_theta_max 0.914
_diffrn_radiation_type MoK\a
_diffrn_radiation_wavelength 0.71073
_diffrn_reflns_av_R_equivalents 0.0776
_diffrn_reflns_av_unetI/netI 0.0872
_diffrn_reflns_Laue_measured_fraction_full 0.914
_diffrn_reflns_Laue_measured_fraction_max 0.914
_diffrn_reflns_limit_h_max 13
_diffrn_reflns_limit_h_min -13
_diffrn_reflns_limit_k_max 17
_diffrn_reflns_limit_k_min -17
_diffrn_reflns_limit_l_max 12
_diffrn_reflns_limit_l_min -12
_diffrn_reflns_number 8336
_diffrn_reflns_point_group_measured_fraction_full 0.914
_diffrn_reflns_point_group_measured_fraction_max 0.914
_diffrn_reflns_theta_full 25.023
_diffrn_reflns_theta_max 25.023
_diffrn_reflns_theta_min 1.820
_exptl_absorpt_coefficient_mu 0.080
_exptl_crystal_density_diffrn 1.265
_exptl_crystal_F_000 680
_exptl_crystal_size_max 0.200
_exptl_crystal_size_mid 0.150
_exptl_crystal_size_min 0.100
_refine_diff_density_max 0.577
_refine_diff_density_min -0.497
_refine_diff_density_rms 0.157
_refine_ls_extinction_method none
_refine_ls_goodness_of_fit_ref 1.313
_refine_ls_hydrogen_treatment constr
_refine_ls_matrix_type full
_refine_ls_number_parameters 226
_refine_ls_number_reflns 2759
_refine_ls_number_restraints 0
_refine_ls_restrained_S_all 1.313
_refine_ls_R_factor_all 0.1864
_refine_ls_R_factor_gt 0.1195
_refine_ls_shift/su_max 0.000
_refine_ls_shift/su_mean 0.000
_refine_ls_structure_factor_coef Fsqd
_refine_ls_weighting_details 'w=1/[\s^2^(Fo^2^)+(0.2000P)^2^] where P=(Fo^2^+2Fc^2^)/3'
_refine_ls_weighting_scheme calc
_refine_ls_wR_factor_gt 0.2841
_refine_ls_wR_factor_ref 0.3502
_reflns_Friedel_coverage 0.000
_reflns_number_gt 1800
_reflns_number_total 2759
_reflns_threshold_expression 'I > 2\s(I)'
_cod_data_source_file d2cc03730k4.cif
_cod_data_source_block rb016_0ma_a
_cod_original_sg_symbol_H-M 'P 21/c'
_cod_database_code 7130533
_shelx_shelxl_version_number 2018/3
_shelx_space_group_comment
;
The symmetry employed for this shelxl refinement is uniquely defined
by the following loop, which should always be used as a source of
symmetry information in preference to the above space-group names.
They are only intended as comments.
;
_shelx_estimated_absorpt_t_min 0.984
_shelx_estimated_absorpt_t_max 0.992

loop_
_space_group_symop_operation_xyz
'x, y, z'
'-x, y+1/2, -z+1/2'
'-x, -y, -z'
'x, -y-1/2, z-1/2'

loop_
_atom_site_label
_atom_site_type_symbol
_atom_site_fract_x
_atom_site_fract_y
_atom_site_fract_z
_atom_site_U_iso_or_equiv
_atom_site_adp_type
_atom_site_occupancy
_atom_site_site_symmetry_order
_atom_site_calc_flag
_atom_site_refinement_flags_posn
_atom_site_refinement_flags_adp
_atom_site_refinement_flags_occupancy
_atom_site_disorder_assembly
_atom_site_disorder_group
O1 O 0.6222(2) 0.55715(18) 0.6734(2) 0.0535(8) Uani 1 1 d . . . . .
O2 O 0.8699(3) 0.31350(18) 0.7235(2) 0.0610(9) Uani 1 1 d . . . . .
C17 C 0.8443(3) 0.2693(3) 0.6199(3) 0.0470(10) Uani 1 1 d . . . . .
C18 C 0.8706(3) 0.1695(2) 0.6218(3) 0.0464(10) Uani 1 1 d . . . . .
C9 C 0.7321(3) 0.6103(2) 0.5236(3) 0.0426(9) Uani 1 1 d . . . . .
C2 C 0.6816(3) 0.4410(3) 0.5602(3) 0.0477(10) Uani 1 1 d . . . . .
C23 C 0.8170(3) 0.1122(2) 0.5125(4) 0.0554(12) Uani 1 1 d . . . . .
H23 H 0.763558 0.136778 0.435625 0.066 Uiso 1 1 calc R U . . .
C16 C 0.7914(4) 0.3132(2) 0.4859(4) 0.0534(11) Uani 1 1 d . . . . .
H16 H 0.804520 0.284904 0.411522 0.064 Uiso 1 1 calc R U . . .
C19 C 0.9511(3) 0.1299(3) 0.7358(3) 0.0545(11) Uani 1 1 d . . . . .
H19 H 0.986262 0.165904 0.810756 0.065 Uiso 1 1 calc R U . . .
C4 C 0.5830(3) 0.4764(3) 0.7127(4) 0.0532(11) Uani 1 1 d . . . . .
C8 C 0.5816(4) 0.3150(3) 0.6760(4) 0.0647(13) Uani 1 1 d . . . . .
H8 H 0.601685 0.263930 0.634086 0.078 Uiso 1 1 calc R U . . .
C10 C 0.7100(4) 0.6991(3) 0.5545(4) 0.0568(11) Uani 1 1 d . . . . .
H10 H 0.662942 0.709426 0.610931 0.068 Uiso 1 1 calc R U . . .
C3 C 0.6164(3) 0.4028(3) 0.6481(4) 0.0511(10) Uani 1 1 d . . . . .
C15 C 0.7269(4) 0.3899(3) 0.4648(3) 0.0541(11) Uani 1 1 d . . . . .
H15 H 0.708341 0.413933 0.378412 0.065 Uiso 1 1 calc R U . . .
C13 C 0.8525(4) 0.6720(3) 0.3893(4) 0.0599(11) Uani 1 1 d . . . . .
H13 H 0.900171 0.662625 0.333319 0.072 Uiso 1 1 calc R U . . .
C1 C 0.6812(3) 0.5331(3) 0.5782(3) 0.0479(10) Uani 1 1 d . . . . .
C14 C 0.8067(4) 0.5977(3) 0.4411(4) 0.0552(11) Uani 1 1 d . . . . .
H14 H 0.825722 0.538662 0.421063 0.066 Uiso 1 1 calc R U . . .
C6 C 0.4842(4) 0.3802(4) 0.8296(5) 0.0784(15) Uani 1 1 d . . . . .
H6 H 0.440079 0.371256 0.889510 0.094 Uiso 1 1 calc R U . . .
C21 C 0.9252(4) -0.0165(3) 0.6295(4) 0.0632(12) Uani 1 1 d . . . . .
H21 H 0.944934 -0.078165 0.631345 0.076 Uiso 1 1 calc R U . . .
C12 C 0.8272(4) 0.7591(3) 0.4209(5) 0.0660(12) Uani 1 1 d . . . . .
H12 H 0.857791 0.809026 0.386568 0.079 Uiso 1 1 calc R U . . .
C22 C 0.8418(4) 0.0210(3) 0.5173(4) 0.0678(14) Uani 1 1 d . . . . .
H22 H 0.802963 -0.016384 0.445410 0.081 Uiso 1 1 calc R U . . .
C20 C 0.9780(4) 0.0391(3) 0.7378(4) 0.0650(13) Uani 1 1 d . . . . .
H20 H 1.032940 0.014296 0.813335 0.078 Uiso 1 1 calc R U . . .
C5 C 0.5166(4) 0.4682(4) 0.8044(5) 0.0710(13) Uani 1 1 d . . . . .
H5 H 0.495374 0.519001 0.845939 0.085 Uiso 1 1 calc R U . . .
C7 C 0.5170(4) 0.3056(4) 0.7665(5) 0.0768(15) Uani 1 1 d . . . . .
H7 H 0.494757 0.247284 0.785776 0.092 Uiso 1 1 calc R U . . .
C11 C 0.7558(4) 0.7726(3) 0.5041(5) 0.0680(13) Uani 1 1 d . . . . .
H11 H 0.738818 0.831739 0.525994 0.082 Uiso 1 1 calc R U . . .

loop_
_atom_site_aniso_label
_atom_site_aniso_U_11
_atom_site_aniso_U_22
_atom_site_aniso_U_33
_atom_site_aniso_U_23
_atom_site_aniso_U_13
_atom_site_aniso_U_12
O1 0.0496(14) 0.0515(17) 0.0603(16) 0.0005(12) 0.0177(11) 0.0035(13)
O2 0.0687(18) 0.0568(18) 0.0521(15) -0.0123(12) 0.0094(13) 0.0022(13)
C17 0.0464(19) 0.045(2) 0.0480(19) -0.0041(15) 0.0111(14) -0.0048(16)
C18 0.0407(17) 0.041(2) 0.052(2) -0.0010(15) 0.0059(14) -0.0023(16)
C9 0.0403(17) 0.041(2) 0.0433(17) 0.0004(13) 0.0073(13) 0.0019(15)
C2 0.0427(17) 0.043(2) 0.0492(19) 0.0065(15) 0.0006(14) -0.0030(16)
C23 0.058(2) 0.043(2) 0.054(2) 0.0006(16) -0.0008(17) 0.0011(18)
C16 0.077(3) 0.039(2) 0.0451(19) -0.0038(15) 0.0189(17) -0.0049(18)
C19 0.051(2) 0.055(2) 0.051(2) 0.0014(17) 0.0055(16) -0.0045(18)
C4 0.0360(17) 0.064(3) 0.056(2) 0.0128(19) 0.0085(15) -0.0013(18)
C8 0.049(2) 0.062(3) 0.075(3) 0.009(2) 0.0065(19) -0.011(2)
C10 0.057(2) 0.049(2) 0.073(3) -0.0048(18) 0.0331(19) 0.0013(19)
C3 0.0383(17) 0.054(2) 0.053(2) 0.0082(17) 0.0017(14) -0.0069(17)
C15 0.073(3) 0.040(2) 0.0442(19) 0.0005(14) 0.0100(17) -0.0067(19)
C13 0.066(2) 0.060(3) 0.061(2) -0.0054(19) 0.0290(18) -0.003(2)
C1 0.0446(18) 0.046(2) 0.0462(19) 0.0002(15) 0.0025(15) 0.0055(16)
C14 0.062(2) 0.043(2) 0.060(2) -0.0052(17) 0.0167(17) 0.0007(19)
C6 0.054(2) 0.101(4) 0.086(3) 0.022(3) 0.031(2) -0.005(3)
C21 0.065(3) 0.048(2) 0.071(2) 0.0087(19) 0.013(2) 0.001(2)
C12 0.069(3) 0.049(3) 0.082(3) 0.006(2) 0.024(2) -0.010(2)
C22 0.082(3) 0.040(2) 0.066(2) -0.0030(18) -0.003(2) -0.005(2)
C20 0.053(2) 0.059(3) 0.069(2) 0.0153(19) -0.0046(18) 0.000(2)
C5 0.055(2) 0.085(4) 0.075(3) 0.005(2) 0.023(2) 0.003(2)
C7 0.055(2) 0.079(4) 0.093(3) 0.023(3) 0.017(2) -0.020(2)
C11 0.070(3) 0.042(2) 0.102(3) -0.006(2) 0.041(2) -0.001(2)

loop_
_atom_type_symbol
_atom_type_description
_atom_type_scat_dispersion_real
_atom_type_scat_dispersion_imag
_atom_type_scat_source
C C 0.0033 0.0016 'International Tables Vol C Tables 4.2.6.8 and 6.1.1.4'
H H 0.0000 0.0000 'International Tables Vol C Tables 4.2.6.8 and 6.1.1.4'
O O 0.0106 0.0060 'International Tables Vol C Tables 4.2.6.8 and 6.1.1.4'

loop_
_geom_angle_atom_site_label_1
_geom_angle_atom_site_label_2
_geom_angle_atom_site_label_3
_geom_angle
_geom_angle_site_symmetry_1
_geom_angle_site_symmetry_3
_geom_angle_publ_flag
C4 O1 C1 105.8(3) . . ?
O2 C17 C18 120.9(3) . . ?
O2 C17 C16 121.6(3) . . ?
C18 C17 C16 117.4(3) . . ?
C23 C18 C19 117.8(3) . . ?
C23 C18 C17 122.2(3) . . ?
C19 C18 C17 119.9(3) . . ?
C10 C9 C14 117.3(4) . . ?
C10 C9 C1 120.5(4) . . ?
C14 C9 C1 122.1(3) . . ?
C1 C2 C15 128.1(4) . . ?
C1 C2 C3 105.6(4) . . ?
C15 C2 C3 126.2(3) . . ?
C22 C23 C18 121.0(3) . . ?
C15 C16 C17 124.9(4) . . ?
C20 C19 C18 120.6(3) . . ?
O1 C4 C3 110.8(4) . . ?
O1 C4 C5 125.4(4) . . ?
C3 C4 C5 123.9(4) . . ?
C7 C8 C3 119.0(5) . . ?
C11 C10 C9 121.8(4) . . ?
C4 C3 C8 117.9(4) . . ?
C4 C3 C2 106.4(4) . . ?
C8 C3 C2 135.7(4) . . ?
C16 C15 C2 128.3(3) . . ?
C12 C13 C14 119.9(4) . . ?
C2 C1 O1 111.5(4) . . ?
C2 C1 C9 133.7(4) . . ?
O1 C1 C9 114.8(3) . . ?
C13 C14 C9 121.0(4) . . ?
C7 C6 C5 120.7(5) . . ?
C20 C21 C22 119.1(4) . . ?
C13 C12 C11 119.8(4) . . ?
C23 C22 C21 120.3(4) . . ?
C19 C20 C21 121.1(3) . . ?
C6 C5 C4 116.5(5) . . ?
C8 C7 C6 122.0(5) . . ?
C10 C11 C12 120.3(4) . . ?

loop_
_geom_bond_atom_site_label_1
_geom_bond_atom_site_label_2
_geom_bond_distance
_geom_bond_site_symmetry_2
_geom_bond_publ_flag
O1 C4 1.373(4) . ?
O1 C1 1.411(5) . ?
O2 C17 1.216(4) . ?
C17 C18 1.490(5) . ?
C17 C16 1.494(5) . ?
C18 C23 1.403(5) . ?
C18 C19 1.404(5) . ?
C9 C10 1.380(5) . ?
C9 C14 1.408(6) . ?
C9 C1 1.468(5) . ?
C2 C1 1.359(5) . ?
C2 C15 1.463(6) . ?
C2 C3 1.466(6) . ?
C23 C22 1.362(5) . ?
C16 C15 1.334(5) . ?
C19 C20 1.363(6) . ?
C4 C3 1.386(6) . ?
C4 C5 1.404(7) . ?
C8 C7 1.379(7) . ?
C8 C3 1.403(5) . ?
C10 C11 1.373(6) . ?
C13 C12 1.370(6) . ?
C13 C14 1.390(6) . ?
C6 C7 1.386(7) . ?
C6 C5 1.388(7) . ?
C21 C20 1.378(5) . ?
C21 C22 1.394(5) . ?
C12 C11 1.386(7) . ?
